data_1529246
loop_
_publ_author_name
'Atuchin, V. V.'
'Bazarov, B. G.'
'Gavrilova, T. A.'
'Grossman, V. G.'
'Molokeev, M. S.'
'Bazarova, Zh. G.'

_publ_section_title
;
 Preparation and structural properties of nonlinear optical borates
 K~2(1-x)~Rb~2x~Al~2~B~2~O~7~, 0 < x < 0.75
;
_journal_name_full 'Journal of Alloys and Compounds'
_journal_page_first 119
_journal_page_last 122
_journal_paper_doi 10.1016/j.jallcom.2011.11.115
_journal_volume 515
_journal_year 2012
_chemical_formula_sum 'Al6 B6 K4.11 O21 Rb1.89'
_space_group_IT_number 150
_symmetry_space_group_name_Hall 'P 3 2"'
_symmetry_space_group_name_H-M 'P 3 2 1'
_cell_angle_alpha 90.000000
_cell_angle_beta 90.000000
_cell_angle_gamma 120.000000
_cell_formula_units_Z 3
_cell_length_a 8.5859(2)
_cell_length_b 8.5859(2)
_cell_length_c 8.5309(3)
_cell_volume 544.62(3)
_diffrn_measurement_device_type 'D8 ADVANCE Bruker'
_diffrn_radiation_monochromator none
_diffrn_radiation_probe x-ray
_diffrn_radiation_type 'Cu K\a~1~~2~'
_pd_meas_scan_method step
_pd_spec_mount_mode reflection
_cod_data_source_file K1p5Rb0p5Al2B2O7.cif
_cod_data_source_block K1.5Rb0.5Al2B2O7
_cod_depositor_comments
;
 Changing the capitalization of '_atom_type_symbol' data item
 values and the values of related data items (e. g. _atom_site_type_symbol).

 Antanas Vaitkus,
 2017-01-04
;
_cod_original_sg_symbol_Hall 'P 3 2"              '
_cod_original_sg_symbol_H-M 'P 3 2 1             '
_cod_original_formula_sum 'RB1.876 K4.124 AL6 O21 B6 '
_cod_database_code 1529246
_cod_database_fobs_code 1529246

loop_
_symmetry_equiv_pos_site_id
_symmetry_equiv_pos_as_xyz
1 'x, y, z'
2 '-y, x-y, z'
3 'y, x, -z'
4 '-x+y, -x, z'
5 '-x, -x+y, -z'
6 'x-y, -y, -z'

loop_
_atom_site_label
_atom_site_type_symbol
_atom_site_fract_x
_atom_site_fract_y
_atom_site_fract_z
_atom_site_U_iso_or_equiv
_atom_site_occupancy
_atom_site_adp_type
Rb1 Rb 0.3128(9) 0.00000 0.00000 0.027(4) 0.35(2) Uiso
K1 K 0.3128(9) 0.00000 0.00000 0.027(4) 0.65(2) Uiso
Rb2 Rb 0.361(1) 0.00000 0.50000 0.026(4) 0.28(2) Uiso
K2 K 0.361(1) 0.00000 0.50000 0.026(4) 0.72(2) Uiso
Al1 Al 0.00000 0.00000 0.291(2) 0.01267 1.00000 Uiso
Al2 Al 0.33333 0.66667 0.186(2) 0.01267 1.00000 Uiso
Al3 Al 0.66667 0.33333 0.224(3) 0.01267 1.00000 Uiso
O1 O 0.159(3) 0.213(3) 0.242(2) 0.01267 1.00000 Uiso
O2 O 0.389(4) 0.512(4) 0.255(2) 0.01267 1.00000 Uiso
O3 O 0.451(3) 0.272(4) 0.296(2) 0.01267 1.00000 Uiso
O4 O 0.00000 0.00000 0.50000 0.01267 1.00000 Uiso
O5 O 0.66667 0.33333 0.041(4) 0.01267 1.00000 Uiso
B B 0.33488 0.33707 0.24463 0.02533 1.00000 Uiso

loop_
_atom_type_symbol
_atom_type_scat_dispersion_real
_atom_type_scat_dispersion_imag
Rb -0.49002 1.60052
K 0.37706 1.06607
Al 0.20710 0.24554
O 0.04556 0.03205
B 0.00767 0.00392

loop_
_diffrn_radiation_wavelength
_diffrn_radiation_wavelength_wt
1.5406 1.0000
1.5443 0.5000
